data_2005700
loop_
_publ_author_name
'Yuge, H.'
'Miyamoto, T. K.'

_publ_contact_author
;
   Dr. Hidetaka Yuge
   Department of Chemistry,
   School of Science,
   Kitasato University,
   Kitasato, Sagamihara, Kanagawa 228,
   Japan
;
_publ_section_title
;(<i>trans</i>-1<i>R</i>,2<i>R</i>-Cyclohexanediamine-<i>N</i>,<i>N</i>')(<small>L</small>-ascorbato-<i>C</i>^2^,<i>O</i>^5^)platinum(II)--Water
 (1/3)
;
_journal_issue 12
_journal_name_full 'Acta Crystallographica Section C'
_journal_page_first 3002
_journal_page_last 3005
_journal_paper_doi 10.1107/S0108270196009493
_journal_volume 52
_journal_year 1996
_chemical_formula_iupac '[Pt (C6 H6 O6) (C6 H14 N2)] , 3H2 O'
_chemical_formula_moiety 'C12 H20 N2 O6 Pt1, 3H2 O1'
_chemical_formula_sum 'C12 H26 N2 O9 Pt'
_chemical_formula_weight 537.44
_space_group_IT_number 4
_symmetry_cell_setting monoclinic
_symmetry_space_group_name_Hall 'P 2yb'
_symmetry_space_group_name_H-M 'P 1 21 1'
_cell_angle_alpha 90.00
_cell_angle_beta 105.42(2)
_cell_angle_gamma 90.00
_cell_formula_units_Z 2
_cell_length_a 6.245(2)
_cell_length_b 20.797(2)
_cell_length_c 6.7034(14)
_cell_measurement_reflns_used 25
_cell_measurement_temperature 293
_cell_measurement_theta_max 19.195
_cell_measurement_theta_min 17.285
_cell_volume 839.3(3)
_computing_cell_refinement 'MSC/AFC Diffractometer Control Software'
_computing_data_collection
;
MSC/AFC Diffractometer Control Software (Molecular Structure Corporation,
1993a)
;
_computing_data_reduction 'TEXSAN PROCESS (Molecular Structure Corporation, 1993b)'
_computing_molecular_graphics 'ORTEPII (Johnson, 1976)'
_computing_structure_refinement 'SHELXL93 (Sheldrick, 1993)'
_computing_structure_solution 'SHELXS86 (Sheldrick, 1990)'
_diffrn_ambient_temperature 293(2)
_diffrn_measurement_device 'Rigaku AFC7R diffractometer'
_diffrn_measurement_method \w/2\q
_diffrn_radiation_monochromator graphite
_diffrn_radiation_source 'rotating anticathode'
_diffrn_radiation_type 'Mo K\a'
_diffrn_radiation_wavelength 0.71069
_diffrn_reflns_av_R_equivalents 0.0237
_diffrn_reflns_av_sigmaI/netI 0.0285
_diffrn_reflns_limit_h_max 9
_diffrn_reflns_limit_h_min -9
_diffrn_reflns_limit_k_max 31
_diffrn_reflns_limit_k_min -31
_diffrn_reflns_limit_l_max 10
_diffrn_reflns_limit_l_min -10
_diffrn_reflns_number 6671
_diffrn_reflns_theta_max 32.50
_diffrn_reflns_theta_min 3.15
_diffrn_standards_decay_% 3.2
_diffrn_standards_interval_count 150
_diffrn_standards_number 3
_exptl_absorpt_coefficient_mu 8.492
_exptl_absorpt_correction_T_max 1.0000
_exptl_absorpt_correction_T_min 0.8244
_exptl_absorpt_correction_type 'empirical via \y scans (North, Phillips & Mathews, 1968)'
_exptl_crystal_colour yellow
_exptl_crystal_density_diffrn 2.127
_exptl_crystal_density_meas 2.128
_exptl_crystal_density_method 'flotation in CHBr~3~-CCl~4~'
_exptl_crystal_description prism
_exptl_crystal_F_000 524
_exptl_crystal_size_max 0.20
_exptl_crystal_size_mid 0.10
_exptl_crystal_size_min 0.10
_refine_diff_density_max 1.766
_refine_diff_density_min -2.609
_refine_ls_abs_structure_details 'Flack (1983)'
_refine_ls_abs_structure_Flack -0.024(9)
_refine_ls_extinction_coef 0.0062(3)
_refine_ls_extinction_method 'SHELXL93 (Sheldrick, 1993)'
_refine_ls_goodness_of_fit_all 1.170
_refine_ls_goodness_of_fit_obs 1.188
_refine_ls_hydrogen_treatment 'refall except H(C5) (refU)'
_refine_ls_matrix_type full
_refine_ls_number_parameters 319
_refine_ls_number_reflns 6068
_refine_ls_number_restraints 1
_refine_ls_restrained_S_all 1.170
_refine_ls_restrained_S_obs 1.188
_refine_ls_R_factor_all 0.0327
_refine_ls_R_factor_obs 0.0283
_refine_ls_shift/esd_max 0.002
_refine_ls_shift/esd_mean 0.000
_refine_ls_structure_factor_coef Fsqd
_refine_ls_weighting_details 'w = 1/[\s^2^(Fo^2^)+4.6220P] where P=(Fo^2^+2Fc^2^)/3'
_refine_ls_weighting_scheme calc
_refine_ls_wR_factor_all 0.0652
_refine_ls_wR_factor_obs 0.0638
_reflns_number_observed 5654
_reflns_number_total 6068
_reflns_observed_criterion >2sigma(I)
_cod_data_source_file ab1376.cif
_cod_data_source_block default
_cod_depositor_comments
;
The following automatic conversions were performed:

'_refine_ls_weighting_scheme' value 'calc w =
1/[\s^2^(Fo^2^)+4.6220P] where P=(Fo^2^+2Fc^2^)/3' was changed to
'calc'. New tag '_refine_ls_weighting_details' was created. The value
of the new tag was set to 'w = 1/[\s^2^(Fo^2^)+4.6220P] where
P=(Fo^2^+2Fc^2^)/3'.

Automatic conversion script
Id: cif_fix_values 3143 2015-03-26 13:38:13Z robertas 
;
_cod_original_sg_symbol_Hall 'P 2y1'
_cod_original_sg_symbol_H-M 'P 21'
_cod_original_formula_sum 'C12 H26 N2 O9 Pt1'
_cod_database_code 2005700

loop_
_symmetry_equiv_pos_as_xyz
'x, y, z'
'-x, y+1/2, -z'

loop_
_atom_site_aniso_label
_atom_site_aniso_U_11
_atom_site_aniso_U_22
_atom_site_aniso_U_33
_atom_site_aniso_U_12
_atom_site_aniso_U_13
_atom_site_aniso_U_23
Pt 0.02083(8) 0.01843(7) 0.01803(7) 0.0029(2) 0.00506(5) 0.0006(2)
N1 0.029(3) 0.024(2) 0.022(2) 0.006(2) 0.006(2) 0.005(2)
N2 0.022(2) 0.021(2) 0.022(2) 0.001(2) 0.005(2) 0.004(2)
C11 0.027(3) 0.021(2) 0.021(2) 0.001(2) 0.006(2) 0.002(2)
C12 0.026(3) 0.019(2) 0.023(3) 0.006(2) 0.005(2) 0.003(2)
C13 0.044(4) 0.031(3) 0.025(3) 0.012(3) 0.013(3) 0.000(2)
C14 0.049(4) 0.036(4) 0.038(4) 0.021(3) 0.012(3) 0.002(3)
C15 0.054(5) 0.021(3) 0.042(4) 0.008(3) 0.008(3) 0.006(3)
C16 0.036(3) 0.026(3) 0.029(3) 0.004(2) 0.009(3) 0.006(2)
O1 0.036(2) 0.026(2) 0.036(2) -0.006(2) 0.013(2) 0.000(2)
O2 0.033(2) 0.028(2) 0.022(2) 0.008(2) 0.010(2) 0.0017(15)
O3 0.028(2) 0.029(2) 0.032(2) -0.005(2) 0.007(2) -0.004(2)
O4 0.034(2) 0.017(2) 0.029(2) 0.003(2) 0.013(2) -0.0003(15)
O5 0.023(2) 0.029(2) 0.021(2) 0.005(2) 0.006(2) 0.002(2)
O6 0.054(4) 0.061(4) 0.025(2) 0.028(3) 0.015(2) 0.008(2)
C1 0.026(3) 0.023(2) 0.021(2) 0.002(2) 0.006(2) 0.003(2)
C2 0.027(3) 0.020(2) 0.014(2) 0.005(2) 0.006(2) 0.005(2)
C3 0.025(3) 0.026(2) 0.012(2) 0.003(2) -0.002(2) 0.001(2)
C4 0.023(2) 0.021(2) 0.019(2) 0.003(2) 0.001(2) 0.001(2)
C5 0.024(2) 0.012(2) 0.032(3) 0.003(2) 0.010(2) 0.003(2)
C6 0.034(3) 0.032(3) 0.025(3) 0.010(3) 0.011(2) 0.001(2)
O11 0.108(7) 0.033(3) 0.062(5) -0.005(4) 0.021(5) -0.001(3)
O12 0.038(3) 0.036(3) 0.055(4) 0.004(2) 0.012(3) 0.008(3)
O13 0.041(3) 0.040(3) 0.046(3) -0.009(2) 0.019(2) -0.007(2)

loop_
_atom_site_label
_atom_site_fract_x
_atom_site_fract_y
_atom_site_fract_z
_atom_site_U_iso_or_equiv
_atom_site_thermal_displace_type
_atom_site_calc_flag
_atom_site_refinement_flags
_atom_site_type_symbol
Pt 0.05413(3) 0.00000(2) 0.13784(2) 0.01912(5) Uani d . Pt
N1 0.1731(10) -0.0592(2) 0.3960(8) 0.0249(9) Uani d . N
N2 0.2394(8) -0.0598(2) 0.0111(8) 0.0217(9) Uani d . N
C11 0.2253(10) -0.1222(3) 0.3117(9) 0.0228(10) Uani d . C
C12 0.3671(10) -0.1061(3) 0.1644(9) 0.0228(11) Uani d . C
C13 0.4322(13) -0.1673(3) 0.0686(10) 0.0328(14) Uani d . C
C14 0.5424(15) -0.2159(4) 0.2319(12) 0.040(2) Uani d . C
C15 0.3970(15) -0.2307(3) 0.3752(13) 0.040(2) Uani d . C
C16 0.3322(13) -0.1707(3) 0.4747(11) 0.0300(12) Uani d . C
O1 0.0779(8) 0.1561(2) -0.1371(8) 0.0322(10) Uani d . O
O2 0.0349(8) 0.0242(2) -0.3007(7) 0.0269(8) Uani d . O
O3 -0.3992(8) -0.0212(2) -0.2192(7) 0.0301(9) Uani d . O
O4 -0.2313(7) 0.1356(2) -0.0438(7) 0.0256(8) Uani d . O
O5 -0.1158(7) 0.0548(2) 0.2924(6) 0.0246(8) Uani d . O
O6 -0.4312(11) 0.1026(3) 0.4999(8) 0.0461(15) Uani d . O
C1 -0.0582(10) 0.1169(3) -0.1138(9) 0.0236(10) Uani d . C
C2 -0.0662(10) 0.0465(2) -0.1537(8) 0.0204(9) Uani d . C
C3 -0.2901(10) 0.0272(3) -0.1514(8) 0.0224(10) Uani d . C
C4 -0.3708(10) 0.0812(3) -0.0326(8) 0.0223(10) Uani d . C
C5 -0.3423(9) 0.0643(2) 0.1929(9) 0.0222(10) Uani d . C
C6 -0.4330(12) 0.1205(3) 0.2970(10) 0.0296(12) Uani d . C
O11 0.1339(18) 0.2601(3) 0.1844(16) 0.068(2) Uani d . O
O12 0.1075(11) 0.3837(3) 0.3239(11) 0.0432(13) Uani d . O
O13 0.1500(10) 0.1574(3) 0.4653(10) 0.0411(12) Uani d . O
H1 0.281(13) -0.046(3) 0.462(12) 0.02(2) Uiso d . H
H2 0.058(16) -0.065(4) 0.457(14) 0.05(3) Uiso d . H
H3 0.332(15) -0.040(4) -0.061(14) 0.04(2) Uiso d . H
H4 0.156(13) -0.079(4) -0.076(12) 0.03(2) Uiso d . H
H5 0.091(12) -0.140(3) 0.231(11) 0.02(2) Uiso d . H
H6 0.522(10) -0.090(3) 0.247(9) 0.005(13) Uiso d . H
H7 0.529(12) -0.157(3) -0.004(11) 0.02(2) Uiso d . H
H8 0.303(16) -0.183(4) -0.036(14) 0.05(3) Uiso d . H
H9 0.666(15) -0.201(4) 0.311(13) 0.04(2) Uiso d . H
H10 0.585(17) -0.251(5) 0.180(16) 0.07(3) Uiso d . H
H11 0.275(17) -0.243(5) 0.301(16) 0.05(3) Uiso d . H
H12 0.457(12) -0.259(4) 0.478(14) 0.02(2) Uiso d . H
H13 0.442(15) -0.156(4) 0.552(14) 0.04(2) Uiso d . H
H14 0.234(16) -0.184(4) 0.556(14) 0.04(2) Uiso d . H
H41 -0.523(12) 0.090(3) -0.101(11) 0.02(2) Uiso d . H
H51 -0.4256(9) 0.0250(2) 0.2026(9) 0.02(2) Uiso calc R H
H61 -0.604(11) 0.126(3) 0.198(10) 0.003(15) Uiso d . H
H62 -0.326(12) 0.160(4) 0.313(11) 0.02(2) Uiso d . H
H20 -0.018(18) 0.034(5) -0.429(17) 0.08(4) Uiso d . H
H60 -0.528(15) 0.117(5) 0.524(14) 0.04(3) Uiso d . H
H111 0.121(18) 0.241(5) 0.262(16) 0.04(3) Uiso d . H
H112 0.14(2) 0.240(7) 0.09(2) 0.09(5) Uiso d . H
H121 0.114(19) 0.352(6) 0.241(18) 0.07(4) Uiso d . H
H122 0.19(2) 0.405(8) 0.33(2) 0.11(6) Uiso d . H
H131 0.075(16) 0.128(5) 0.425(15) 0.05(3) Uiso d . H
H132 0.132(17) 0.163(5) 0.604(17) 0.07(3) Uiso d . H

loop_
_atom_type_symbol
_atom_type_description
_atom_type_scat_dispersion_real
_atom_type_scat_dispersion_imag
_atom_type_scat_source
Pt Pt -1.7033 8.3905 'International Tables Vol C Tables 4.2.6.8 and 6.1.1.4'
O O 0.0106 0.0060 'International Tables Vol C Tables 4.2.6.8 and 6.1.1.4'
N N 0.0061 0.0033 'International Tables Vol C Tables 4.2.6.8 and 6.1.1.4'
C C 0.0033 0.0016 'International Tables Vol C Tables 4.2.6.8 and 6.1.1.4'
H H 0.0000 0.0000 'International Tables Vol C Tables 4.2.6.8 and 6.1.1.4'

loop_
_geom_angle_atom_site_label_1
_geom_angle_atom_site_label_2
_geom_angle_atom_site_label_3
_geom_angle
_geom_angle_publ_flag
C2 Pt N1 170.7(2) yes
C2 Pt N2 89.7(2) yes
C2 Pt O5 96.3(2) yes
O5 Pt N1 91.6(2) yes
O5 Pt N2 174.0(2) yes
C3 Pt N1 143.4(2) yes
C3 Pt N2 106.1(2) yes
C3 Pt O5 79.2(2) yes
C3 Pt C2 34.9(2) yes
N1 Pt N2 82.5(2) yes
Pt C2 C1 107.2(4) yes
Pt C2 C3 88.4(3) yes
Pt C2 O2 112.6(4) yes
Pt C3 C2 56.7(3) yes
Pt O5 C5 115.7(3) yes
Pt N1 C11 105.5(4) yes
Pt N2 C12 111.7(4) yes
C1 C2 C3 104.8(5) yes
C2 C3 C4 104.6(5) yes
C3 C4 O4 105.1(5) yes
C1 O4 C4 110.2(4) yes
O4 C1 C2 110.8(5) yes
O1 C1 C2 128.8(6) yes
O1 C1 O4 120.4(5) yes
O2 C2 C3 122.4(5) yes
O2 C2 C1 117.2(5) yes
O3 C3 C2 131.2(5) yes
O3 C3 C4 124.2(6) yes
O4 C4 C5 108.8(4) yes
C3 C4 C5 112.3(4) yes
C4 C5 C6 108.3(4) yes
C5 C6 O6 109.0(5) yes
C4 C5 O5 110.0(5) yes
O5 C5 C6 109.6(5) yes
N1 C11 C16 114.3(5) yes
N1 C11 C12 106.0(5) yes
N2 C12 C13 113.9(5) yes
N2 C12 C11 107.1(5) yes
C16 C11 C12 113.2(5) yes
C11 C12 C13 110.7(5) yes
C12 C13 C14 111.9(6) yes
C13 C14 C15 111.1(6) yes
C14 C15 C16 112.7(6) yes
C11 C16 C15 110.5(6) yes
Pt N1 H1 110(6) no
C11 N1 H1 107(6) no
C11 N1 H2 109(6) no
Pt N1 H2 107(6) no
H1 N1 H2 118(8) no
Pt N2 H3 117(5) no
C12 N2 H3 110(5) no
Pt N2 H4 106(6) no
C12 N2 H4 109(6) no
H3 N2 H4 103(8) no
N1 C11 H5 108(4) no
C16 C11 H5 108(4) no
C12 C11 H5 107(4) no
N2 C12 H6 115(3) no
C13 C12 H6 101(3) no
C11 C12 H6 110(3) no
C14 C13 H7 108(5) no
C12 C13 H7 109(4) no
C14 C13 H8 116(5) no
C12 C13 H8 108(6) no
H7 C13 H8 104(7) no
C13 C14 H9 112(6) no
C15 C14 H9 105(6) no
C13 C14 H10 114(7) no
C15 C14 H10 112(7) no
H9 C14 H10 103(8) no
C14 C15 H11 107(7) no
C16 C15 H11 102(7) no
C14 C15 H12 115(5) no
C16 C15 H12 108(5) no
H11 C15 H12 112(8) no
C11 C16 H13 111(7) no
C15 C16 H13 108(6) no
C11 C16 H14 112(5) no
C15 C16 H14 107(5) no
H13 C16 H14 108(8) no
C2 O2 H20 121(7) no
C6 O6 H60 108(7) no
O4 C4 H41 111(4) no
C5 C4 H41 111(4) no
C3 C4 H41 108(4) no
O5 C5 H51 109.7(3) no
C4 C5 H51 109.6(3) no
C6 C5 H51 109.7(3) no
O6 C6 H61 112(3) no
C5 C6 H61 103(3) no
O6 C6 H62 106(4) no
C5 C6 H62 110(4) no
H61 C6 H62 118(5) no
H111 O11 H112 112(10) no
H121 O12 H122 111(10) no
H131 O13 H132 103(9) no

loop_
_geom_bond_atom_site_label_1
_geom_bond_atom_site_label_2
_geom_bond_distance
_geom_bond_publ_flag
Pt N1 2.093(5) yes
Pt N2 2.033(5) yes
Pt C2 2.130(5) yes
Pt O5 2.020(4) yes
Pt C3 2.547(6) yes
N1 C11 1.495(7) yes
N2 C12 1.477(8) yes
C11 C16 1.507(8) yes
C11 C12 1.529(9) yes
C12 C13 1.528(9) yes
C13 C14 1.515(10) yes
C14 C15 1.519(12) yes
C15 C16 1.519(10) yes
O1 C1 1.217(7) yes
O2 C2 1.384(7) yes
O3 C3 1.233(6) yes
O4 C1 1.345(7) yes
O4 C4 1.442(7) yes
O5 C5 1.408(7) yes
O6 C6 1.408(8) yes
C1 C2 1.488(8) yes
C2 C3 1.458(9) yes
C3 C4 1.537(8) yes
C4 C5 1.515(8) yes
C5 C6 1.545(8) yes
N1 H1 0.75(8) no
N1 H2 0.92(10) no
N2 H3 0.94(9) no
N2 H4 0.78(8) no
C11 H5 0.95(7) no
C12 H6 1.04(6) no
C13 H7 0.90(7) no
C13 H8 0.97(9) no
C14 H9 0.87(9) no
C14 H10 0.88(11) no
C15 H11 0.83(10) no
C15 H12 0.91(9) no
C16 H13 0.80(9) no
C16 H14 0.96(9) no
O2 H20 0.86(11) no
O6 H60 0.73(9) no
C4 H41 0.95(7) no
C5 H51 0.98 no
C6 H61 1.10(6) no
C6 H62 1.05(7) no
O11 H111 0.67(10) no
O11 H112 0.80(14) no
O12 H121 0.88(12) no
O12 H122 0.68(15) no
O13 H131 0.77(10) no
O13 H132 0.97(11) no

loop_
_geom_contact_atom_site_label_1
_geom_contact_atom_site_label_2
_geom_contact_distance
_geom_contact_site_symmetry_2
_geom_contact_publ_flag
Pt C3 2.547(6) . no
O11 O12 2.755(10) . yes
O11 O13 2.830(11) . yes
O1 O11 3.008(10) . yes
O5 O13 2.762(8) . yes
O1 O13 2.819(8) 1_554 yes
O2 O5 2.715(6) 1_554 yes
O6 O13 2.806(8) 1_455 yes
O3 O12 2.899(8) 2_545 yes
N1 O2 2.970(8) 1_556 yes
N2 O12 2.921(8) 2_545 yes
O1 H112 2.26(15) . no
O11 H121 1.95(12) . no
O5 H131 1.99(11) . no
O13 H111 2.19(10) . no
O1 H132 1.86(11) 1_554 no
O5 H20 1.86(11) 1_556 no
O13 H60 2.12(9) 1_656 no
O3 H122 2.25(15) 2_545 no
O2 H2 2.50(10) 1_554 no
O12 H4 2.15(7) 2 no

loop_
_geom_torsion_atom_site_label_1
_geom_torsion_atom_site_label_2
_geom_torsion_atom_site_label_3
_geom_torsion_atom_site_label_4
_geom_torsion
_geom_torsion_publ_flag
C1 C2 C3 C4 -20.4(5) no
C3 C4 C5 C6 -178.6(5) no
C4 C5 C6 O6 173.4(5) no
C3 C4 C5 O5 61.7(6) no
C4 O4 C1 O1 179.0(5) no
C4 O4 C1 C2 -0.7(6) no
O1 C1 C2 O2 -26.3(9) no
O4 C1 C2 O2 153.5(5) no
O1 C1 C2 C3 -165.6(6) no
O4 C1 C2 C3 14.1(6) no
O2 C2 C3 O3 25.0(9) no
C1 C2 C3 O3 161.8(6) no
O2 C2 C3 C4 -157.2(5) no
C1 O4 C4 C5 108.2(5) no
C1 O4 C4 C3 -12.2(6) no
O3 C3 C4 O4 -161.6(5) no
C2 C3 C4 O4 20.4(5) no
O3 C3 C4 C5 80.3(6) no
C2 C3 C4 C5 -97.7(5) no
O4 C4 C5 O5 -54.2(5) no
O4 C4 C5 C6 65.5(6) no
O5 C5 C6 O6 -66.7(7) no
